data_7107366
loop_
_publ_author_name
'Alevtina Neyman'
'Yifeng Wang'
'Shelly Sharet'
'Neta Varsano'
'Bogdan Botar'
'Paul Koegerler'
'Louisa Meshi'
'Ira A. Weinstock'

_publ_section_title
;
 Polyoxometalate-directed assembly of water-soluble AgCl nanocubes
;
_journal_name_full Chem.Commun.
_journal_page_first 2207
_journal_paper_doi 10.1039/c2cc16322e
_journal_volume 48
_journal_year 2012
_chemical_formula_moiety 'Ag H24 K6 O51 P W11'
_chemical_formula_sum 'Ag H24 K6 O51 P W11'
_chemical_formula_weight 3235.98
_space_group_IT_number 33
_symmetry_cell_setting orthorhombic
_symmetry_space_group_name_Hall 'P 2c -2n'
_symmetry_space_group_name_H-M 'P n a 21'
_atom_sites_solution_primary direct
_atom_sites_solution_secondary difmap
_audit_creation_method SHELXL-97
_audit_update_record
;
2011-12-02 # Formatted by publCIF
;
_cell_angle_alpha 90.00
_cell_angle_beta 90.00
_cell_angle_gamma 90.00
_cell_formula_units_Z 4
_cell_length_a 17.9021(11)
_cell_length_b 20.6963(12)
_cell_length_c 13.2410(8)
_cell_measurement_reflns_used 8731
_cell_measurement_temperature 173(2)
_cell_measurement_theta_max 27.44
_cell_measurement_theta_min 2.48
_cell_volume 4905.9(5)
_computing_cell_refinement 'Bruker SMART. Bruker (2005)'
_computing_data_collection 'Bruker SMART. Bruker (2005)'
_computing_data_reduction 'Bruker SAINT. Bruker (2005)'
_computing_molecular_graphics 'Bruker SHELXTL. Bruker (2005)'
_computing_publication_material 'Bruker SHELXTL. Bruker (2005)'
_computing_structure_refinement 'SHELXL-97. Sheldrick, (2008)'
_computing_structure_solution 'SHELXS-97. Sheldrick, (2008)'
_diffrn_ambient_temperature 173(2)
_diffrn_measured_fraction_theta_full 0.999
_diffrn_measured_fraction_theta_max 0.999
_diffrn_measurement_device_type 'Bruker D8 SMART APEX CCD area detector'
_diffrn_measurement_method 'phi and omega scans'
_diffrn_radiation_monochromator graphite
_diffrn_radiation_source 'fine-focus sealed tube'
_diffrn_radiation_type MoK\a
_diffrn_radiation_wavelength 0.71073
_diffrn_reflns_av_R_equivalents 0.0556
_diffrn_reflns_av_sigmaI/netI 0.0394
_diffrn_reflns_limit_h_max 23
_diffrn_reflns_limit_h_min -23
_diffrn_reflns_limit_k_max 26
_diffrn_reflns_limit_k_min -26
_diffrn_reflns_limit_l_max 17
_diffrn_reflns_limit_l_min -17
_diffrn_reflns_number 63509
_diffrn_reflns_theta_full 27.60
_diffrn_reflns_theta_max 27.60
_diffrn_reflns_theta_min 1.50
_exptl_absorpt_coefficient_mu 26.722
_exptl_absorpt_correction_T_max 0.42
_exptl_absorpt_correction_T_min 0.04
_exptl_absorpt_correction_type multi-scan
_exptl_absorpt_process_details 'SADABS Sheldrick (1996)'
_exptl_crystal_colour colourless
_exptl_crystal_density_diffrn 4.381
_exptl_crystal_density_method 'not measured'
_exptl_crystal_description column
_exptl_crystal_F_000 5688
_exptl_crystal_size_max 0.16
_exptl_crystal_size_mid 0.07
_exptl_crystal_size_min 0.04
_refine_diff_density_max 2.616
_refine_diff_density_min -1.515
_refine_diff_density_rms 0.325
_refine_ls_abs_structure_details 'Flack H D (1983), Acta Cryst. A39, 876-881'
_refine_ls_abs_structure_Flack 0.045(10)
_refine_ls_extinction_method none
_refine_ls_goodness_of_fit_ref 1.099
_refine_ls_hydrogen_treatment noref
_refine_ls_matrix_type full
_refine_ls_number_parameters 625
_refine_ls_number_reflns 11347
_refine_ls_number_restraints 1
_refine_ls_restrained_S_all 1.099
_refine_ls_R_factor_all 0.0355
_refine_ls_R_factor_gt 0.0347
_refine_ls_shift/su_max 0.002
_refine_ls_shift/su_mean 0.000
_refine_ls_structure_factor_coef Fsqd
_refine_ls_weighting_details 'calc w=1/[\s^2^(Fo^2^)+(0.0356P)^2^+71.7107P] where P=(Fo^2^+2Fc^2^)/3'
_refine_ls_weighting_scheme calc
_refine_ls_wR_factor_gt 0.0838
_refine_ls_wR_factor_ref 0.0842
_reflns_number_gt 11133
_reflns_number_total 11347
_reflns_threshold_expression >2sigma(I)
_cod_data_source_file c2cc16322e.txt
_cod_data_source_block pl1
_cod_original_sg_symbol_H-M Pna2(1)
_cod_database_code 7107366

loop_
_symmetry_equiv_pos_as_xyz
'x, y, z'
'-x, -y, z+1/2'
'x+1/2, -y+1/2, z'
'-x+1/2, y+1/2, z+1/2'

loop_
_atom_site_label
_atom_site_type_symbol
_atom_site_fract_x
_atom_site_fract_y
_atom_site_fract_z
_atom_site_U_iso_or_equiv
_atom_site_adp_type
_atom_site_occupancy
_atom_site_symmetry_multiplicity
_atom_site_calc_flag
_atom_site_refinement_flags
_atom_site_disorder_group
W1 W 0.47913(3) 0.92120(3) 0.78707(4) 0.01553(10) Uani 1 1 d . .
W2 W 0.55835(3) 1.06895(2) 0.78474(4) 0.01639(10) Uani 1 1 d . .
W3 W 0.65760(3) 0.84393(3) 1.04632(4) 0.01784(11) Uani 1 1 d . .
W4 W 0.69357(3) 1.01407(3) 0.58086(4) 0.02043(12) Uani 1 1 d . .
W5 W 0.59881(3) 0.77444(3) 0.82469(4) 0.01813(11) Uani 1 1 d . .
W6 W 0.87474(3) 0.95044(3) 0.86159(5) 0.02198(12) Uani 1 1 d . .
W7 W 0.61363(3) 0.86312(3) 0.58506(4) 0.01935(11) Uani 1 1 d . .
W8 W 0.76520(3) 1.08296(3) 0.81826(5) 0.02204(12) Uani 1 1 d . .
W9 W 0.28666(3) 0.71176(3) 0.86485(4) 0.01926(11) Uani 1 1 d . .
W10 W 0.80220(3) 0.88010(3) 0.62272(4) 0.02270(12) Uani 1 1 d . .
W11 W 0.74404(3) 1.00268(3) 1.04313(5) 0.01968(11) Uani 1 1 d . .
Ag1 Ag 0.51729(6) 0.99669(5) 1.04525(8) 0.0213(2) Uani 1 1 d . .
P1 P 0.67378(19) 0.93258(16) 0.8149(3) 0.0160(6) Uani 1 1 d . .
K1 K 0.25439(18) 0.88463(15) 0.7983(2) 0.0254(6) Uani 1 1 d . .
K2 K 0.4378(2) 0.83447(16) 1.0287(3) 0.0318(8) Uani 1 1 d . .
K3 K 0.6101(2) 1.14918(18) 1.0340(3) 0.0400(9) Uani 1 1 d . .
K4 K 0.4117(3) 1.1820(3) 0.8095(3) 0.0213(10) Uani 0.60 1 d P 1
K4A K 0.4446(6) 1.2483(6) 0.8051(7) 0.049(3) Uani 0.40 1 d P 2
K5A K 0.8118(8) 0.9415(8) 1.3334(10) 0.088(4) Uani 0.50 1 d P 1
K5B K 0.7858(5) 0.8888(5) 1.2594(8) 0.054(2) Uani 0.50 1 d P 2
O1 O 0.7554(6) 1.0521(5) 0.6825(8) 0.025(2) Uani 1 1 d . .
O2 O 0.7286(5) 0.9119(4) 1.0600(6) 0.0153(18) Uani 1 1 d . .
O3 O 0.6611(5) 1.0920(4) 0.8171(7) 0.0151(17) Uani 1 1 d . .
O4 O 0.5972(5) 0.9641(4) 0.8279(7) 0.0170(18) Uani 1 1 d . .
O5 O 0.6368(6) 0.9438(5) 0.5193(7) 0.024(2) Uani 1 1 d . .
O6 O 0.5240(5) 0.8380(4) 0.8243(7) 0.0173(18) Uani 1 1 d . .
O7 O 0.5792(5) 0.8929(4) 1.0488(8) 0.024(2) Uani 1 1 d . .
O8 O 0.6173(5) 0.7987(4) 0.6864(7) 0.0179(19) Uani 1 1 d . .
O9 O 0.7948(6) 1.1614(5) 0.7985(9) 0.032(3) Uani 1 1 d . .
O10 O 0.5475(6) 0.7040(5) 0.8103(7) 0.026(2) Uani 1 1 d . .
O11 O 0.8596(5) 1.0379(5) 0.8196(8) 0.025(2) Uani 1 1 d . .
O12 O 0.7176(6) 0.8417(6) 0.5555(8) 0.030(2) Uani 1 1 d . .
O13 O 0.1992(5) 0.7590(4) 0.8261(8) 0.022(2) Uani 1 1 d . .
O14 O 0.3463(6) 0.6370(5) 0.8884(7) 0.0197(19) Uani 1 1 d . .
O15 O 0.7018(6) 1.0694(6) 0.4828(8) 0.032(3) Uani 1 1 d . .
O16 O 0.7923(5) 0.8145(5) 0.7247(7) 0.022(2) Uani 1 1 d . .
O17 O 0.4536(6) 0.9414(5) 0.9111(7) 0.020(2) Uani 1 1 d . .
O18 O 0.6502(6) 1.0228(5) 1.0461(8) 0.027(2) Uani 1 1 d . .
O19 O 0.7350(5) 0.9749(4) 0.8640(8) 0.0171(18) Uani 1 1 d . .
O20 O 0.6602(7) 0.8071(5) 1.1628(7) 0.030(2) Uani 1 1 d . .
O21 O 0.5362(5) 0.9004(5) 0.6512(7) 0.0196(19) Uani 1 1 d . .
O22 O 0.2504(6) 0.7087(5) 0.9932(7) 0.022(2) Uani 1 1 d . .
O23 O 0.6120(5) 1.0426(5) 0.6492(7) 0.022(2) Uani 1 1 d . .
O24 O 0.4832(5) 1.0098(4) 0.7372(6) 0.0149(18) Uani 1 1 d . .
O25 O 0.7678(6) 1.0777(5) 0.9621(7) 0.023(2) Uani 1 1 d . .
O26 O 0.7792(5) 0.9587(5) 0.5534(7) 0.023(2) Uani 1 1 d . .
O27 O 0.8532(6) 0.9277(5) 0.7215(7) 0.025(2) Uani 1 1 d . .
O28 O 0.6747(5) 0.8647(4) 0.8672(7) 0.0197(19) Uani 1 1 d . .
O29 O 0.6925(5) 0.9249(5) 0.7024(7) 0.020(2) Uani 1 1 d . .
O30 O 0.8499(6) 0.9747(5) 0.9904(7) 0.024(2) Uani 1 1 d . .
O31 O 0.5266(6) 1.1403(5) 0.7329(8) 0.024(2) Uani 1 1 d . .
O32 O 0.3509(6) 0.7745(5) 0.8700(8) 0.027(2) Uani 1 1 d . .
O33 O 0.6047(6) 0.7773(4) 0.9674(7) 0.020(2) Uani 1 1 d . .
O34 O 0.8760(6) 0.8508(6) 0.5509(9) 0.037(3) Uani 1 1 d . .
O35 O 0.3957(5) 0.8974(5) 0.7352(7) 0.022(2) Uani 1 1 d . .
O36 O 0.5266(6) 1.0745(5) 0.9088(7) 0.023(2) Uani 1 1 d . .
O37 O 0.7780(7) 1.0254(5) 1.1602(8) 0.033(3) Uani 1 1 d . .
O38 O 0.9701(6) 0.9463(6) 0.8645(9) 0.033(3) Uani 1 1 d . .
O39 O 0.5702(6) 0.8210(6) 0.4886(8) 0.029(2) Uani 1 1 d . .
O40 O 0.6994(7) 0.6767(5) 0.0837(9) 0.0362(19) Uani 1 1 d . .
O41 O 0.7480(10) 1.1911(7) 1.1127(11) 0.064(5) Uani 1 1 d . .
O42 O 0.3460(9) 1.0661(9) 0.8094(10) 0.067(5) Uani 1 1 d . .
O43 O 0.5608(11) 1.2478(8) 1.1588(15) 0.083(6) Uani 1 1 d . .
O44 O 0.3243(11) 0.7855(9) 1.1456(15) 0.096(8) Uani 1 1 d . .
O45 O 0.5972(15) 1.2491(11) 0.8845(17) 0.041(6) Uani 0.50 1 d P .
O46 O 0.5877(13) 0.5467(11) 0.0902(19) 0.0362(19) Uani 0.50 1 d P .
O47 O 0.8678(13) 0.8542(10) 1.1395(19) 0.114(9) Uani 1 1 d . .
O48 O 0.4660(13) 0.6997(10) 1.0254(18) 0.0362(19) Uani 0.50 1 d P .
O49 O 0.4550(14) 0.5012(11) 0.1434(18) 0.0362(19) Uani 0.50 1 d P .
O50 O 0.1294(12) 0.9214(17) 0.899(2) 0.061(9) Uani 0.50 1 d P .
O51A O 0.7510(17) 0.7946(18) 1.367(2) 0.069(10) Uani 0.50 1 d P 1
O51B O 0.6951(14) 0.7887(11) 1.3593(19) 0.0362(19) Uani 0.50 1 d P 2

loop_
_atom_site_aniso_label
_atom_site_aniso_U_11
_atom_site_aniso_U_22
_atom_site_aniso_U_33
_atom_site_aniso_U_23
_atom_site_aniso_U_13
_atom_site_aniso_U_12
W1 0.0157(2) 0.0173(2) 0.0136(2) 0.0013(2) 0.0005(2) -0.00049(19)
W2 0.0192(2) 0.0152(2) 0.0149(2) 0.0019(2) -0.0001(2) 0.0015(2)
W3 0.0239(3) 0.0149(2) 0.0147(2) 0.0000(2) -0.0003(2) 0.0039(2)
W4 0.0181(3) 0.0274(3) 0.0157(2) 0.0065(2) 0.0036(2) 0.0016(2)
W5 0.0224(2) 0.0136(2) 0.0183(2) -0.0015(2) -0.0025(2) 0.0008(2)
W6 0.0163(2) 0.0244(3) 0.0253(3) 0.0004(2) -0.0033(2) 0.0008(2)
W7 0.0203(3) 0.0249(3) 0.0128(2) -0.0026(2) -0.0010(2) 0.0042(2)
W8 0.0198(3) 0.0185(3) 0.0279(3) 0.0050(2) -0.0038(2) -0.0029(2)
W9 0.0233(3) 0.0170(2) 0.0175(2) 0.0029(2) -0.0022(2) -0.0068(2)
W10 0.0200(3) 0.0316(3) 0.0165(2) -0.0011(2) 0.0033(2) 0.0078(2)
W11 0.0244(3) 0.0157(2) 0.0189(2) -0.0032(2) -0.0046(2) 0.0024(2)
Ag1 0.0260(5) 0.0217(5) 0.0162(5) -0.0010(4) 0.0015(4) 0.0046(4)
P1 0.0157(14) 0.0137(15) 0.0185(16) 0.0028(13) -0.0017(12) -0.0006(12)
K1 0.0302(16) 0.0256(15) 0.0205(15) 0.0038(12) 0.0000(12) -0.0061(12)
K2 0.0410(19) 0.0268(16) 0.0277(18) 0.0025(14) -0.0049(14) -0.0121(14)
K3 0.062(3) 0.0311(19) 0.0272(18) -0.0018(15) -0.0052(17) -0.0045(17)
K4 0.026(2) 0.029(3) 0.009(2) -0.0018(18) -0.0044(17) 0.008(2)
K4A 0.041(5) 0.086(8) 0.021(5) -0.001(5) -0.009(4) 0.027(6)
K5A 0.095(9) 0.109(10) 0.060(7) 0.016(7) -0.007(7) 0.011(8)
K5B 0.049(5) 0.055(6) 0.058(6) 0.015(4) -0.003(4) -0.005(4)
O1 0.023(5) 0.029(6) 0.023(5) 0.004(4) -0.007(4) 0.000(4)
O2 0.021(4) 0.014(4) 0.011(4) 0.001(3) 0.000(3) -0.004(4)
O3 0.012(4) 0.014(4) 0.019(4) 0.001(4) -0.008(4) -0.001(3)
O4 0.012(4) 0.020(5) 0.019(4) -0.003(4) 0.003(4) 0.000(3)
O5 0.033(6) 0.024(5) 0.014(5) -0.001(4) -0.001(4) 0.001(4)
O6 0.019(4) 0.018(4) 0.015(4) 0.006(4) 0.000(4) 0.004(3)
O7 0.026(5) 0.016(5) 0.029(5) 0.006(4) -0.008(4) 0.007(4)
O8 0.018(4) 0.017(5) 0.018(4) -0.001(4) 0.001(4) 0.000(4)
O9 0.038(6) 0.014(5) 0.043(7) 0.010(5) 0.001(5) 0.005(4)
O10 0.043(6) 0.016(5) 0.019(5) 0.009(4) 0.001(4) 0.000(4)
O11 0.019(5) 0.026(5) 0.029(5) 0.003(4) -0.001(4) -0.011(4)
O12 0.025(5) 0.041(6) 0.024(6) -0.011(5) 0.003(4) 0.009(5)
O13 0.029(5) 0.016(4) 0.021(5) 0.006(4) -0.005(4) -0.007(4)
O14 0.028(5) 0.019(5) 0.012(4) 0.000(4) -0.005(4) -0.002(4)
O15 0.026(5) 0.049(7) 0.022(5) 0.022(5) 0.003(4) 0.004(5)
O16 0.024(5) 0.021(5) 0.021(5) -0.002(4) -0.005(4) 0.004(4)
O17 0.031(5) 0.020(5) 0.008(4) -0.001(3) 0.009(4) 0.001(4)
O18 0.027(5) 0.028(5) 0.025(5) 0.003(5) -0.007(4) 0.012(4)
O19 0.016(4) 0.009(4) 0.027(5) -0.002(4) -0.005(4) 0.005(3)
O20 0.052(7) 0.022(5) 0.018(5) 0.011(4) 0.001(5) 0.005(5)
O21 0.015(4) 0.026(5) 0.019(5) 0.000(4) -0.004(4) 0.005(4)
O22 0.031(5) 0.018(5) 0.018(5) 0.003(4) -0.004(4) -0.006(4)
O23 0.017(5) 0.021(5) 0.026(5) 0.008(4) 0.000(4) 0.009(4)
O24 0.013(4) 0.019(5) 0.013(4) -0.008(3) -0.003(3) -0.002(3)
O25 0.032(6) 0.018(5) 0.021(5) 0.007(4) -0.012(4) -0.004(4)
O26 0.015(4) 0.036(6) 0.018(5) -0.002(4) 0.003(4) 0.010(4)
O27 0.029(5) 0.034(6) 0.013(5) -0.003(4) -0.001(4) -0.007(5)
O28 0.032(5) 0.015(4) 0.013(4) -0.004(4) 0.004(4) 0.005(4)
O29 0.019(5) 0.025(5) 0.015(5) 0.001(4) 0.001(4) 0.001(4)
O30 0.024(5) 0.029(6) 0.020(5) -0.001(4) -0.008(4) -0.005(4)
O31 0.031(5) 0.015(5) 0.027(5) 0.008(4) -0.001(4) -0.003(4)
O32 0.040(6) 0.021(5) 0.020(5) 0.004(4) 0.005(5) -0.014(4)
O33 0.027(5) 0.012(4) 0.020(5) 0.005(4) 0.000(4) -0.002(4)
O34 0.034(6) 0.058(8) 0.018(5) -0.005(5) 0.010(5) 0.021(6)
O35 0.016(4) 0.028(5) 0.023(5) -0.001(4) -0.002(4) -0.006(4)
O36 0.033(6) 0.020(5) 0.017(5) 0.004(4) 0.008(4) 0.003(4)
O37 0.055(7) 0.018(5) 0.025(5) -0.010(4) -0.012(5) 0.003(5)
O38 0.017(5) 0.039(6) 0.044(7) 0.001(6) 0.001(5) -0.004(4)
O39 0.032(6) 0.037(6) 0.017(5) -0.009(4) -0.005(4) 0.003(5)
O40 0.044(5) 0.026(4) 0.039(5) 0.015(4) -0.006(4) 0.009(4)
O41 0.115(14) 0.036(8) 0.041(8) -0.005(6) -0.012(9) -0.032(8)
O42 0.067(10) 0.111(14) 0.023(7) 0.014(7) 0.003(6) 0.047(10)
O43 0.101(14) 0.061(11) 0.088(13) -0.009(10) 0.037(11) -0.022(10)
O44 0.100(14) 0.091(13) 0.096(15) -0.064(12) 0.063(12) -0.037(11)
O45 0.066(17) 0.032(12) 0.025(12) 0.014(10) -0.017(11) -0.019(12)
O46 0.044(5) 0.026(4) 0.039(5) 0.015(4) -0.006(4) 0.009(4)
O47 0.116(17) 0.079(14) 0.15(2) -0.002(13) -0.101(17) 0.023(12)
O48 0.044(5) 0.026(4) 0.039(5) 0.015(4) -0.006(4) 0.009(4)
O49 0.044(5) 0.026(4) 0.039(5) 0.015(4) -0.006(4) 0.009(4)
O50 0.006(10) 0.12(3) 0.060(18) -0.049(18) -0.005(10) 0.005(13)
O51A 0.059(19) 0.12(3) 0.032(15) -0.058(17) -0.009(13) 0.027(18)
O51B 0.044(5) 0.026(4) 0.039(5) 0.015(4) -0.006(4) 0.009(4)

loop_
_atom_type_symbol
_atom_type_description
_atom_type_scat_dispersion_real
_atom_type_scat_dispersion_imag
_atom_type_scat_source
Ag Ag -0.8971 1.1015 'International Tables Vol C Tables 4.2.6.8 and 6.1.1.4'
K K 0.2009 0.2494 'International Tables Vol C Tables 4.2.6.8 and 6.1.1.4'
P P 0.1023 0.0942 'International Tables Vol C Tables 4.2.6.8 and 6.1.1.4'
O O 0.0106 0.0060 'International Tables Vol C Tables 4.2.6.8 and 6.1.1.4'
W W -0.8490 6.8722 'International Tables Vol C Tables 4.2.6.8 and 6.1.1.4'
H H 0.0000 0.0000 'International Tables Vol C Tables 4.2.6.8 and 6.1.1.4'

loop_
_geom_angle_atom_site_label_1
_geom_angle_atom_site_label_2
_geom_angle_atom_site_label_3
_geom_angle
_geom_angle_site_symmetry_1
_geom_angle_site_symmetry_3
O35 W1 O17 102.5(5) . .
O35 W1 O24 99.6(4) . .
O17 W1 O24 95.9(4) . .
O35 W1 O6 101.8(4) . .
O17 W1 O6 94.6(4) . .
O24 W1 O6 153.4(4) . .
O35 W1 O21 91.2(4) . .
O17 W1 O21 166.2(4) . .
O24 W1 O21 83.4(4) . .
O6 W1 O21 80.6(4) . .
O35 W1 O4 168.8(4) . .
O17 W1 O4 86.0(4) . .
O24 W1 O4 71.9(3) . .
O6 W1 O4 84.6(3) . .
O21 W1 O4 80.7(3) . .
O35 W1 K2 91.9(3) . .
O17 W1 K2 42.5(3) . .
O24 W1 K2 138.4(3) . .
O6 W1 K2 56.4(3) . .
O21 W1 K2 136.5(3) . .
O4 W1 K2 99.3(2) . .
O35 W1 K3 37.8(3) . 2_674
O17 W1 K3 140.3(3) . 2_674
O24 W1 K3 94.3(3) . 2_674
O6 W1 K3 93.1(3) . 2_674
O21 W1 K3 53.4(3) . 2_674
O4 W1 K3 133.6(2) . 2_674
K2 W1 K3 117.65(8) . 2_674
O35 W1 K1 26.7(3) . .
O17 W1 K1 75.8(3) . .
O24 W1 K1 102.9(3) . .
O6 W1 K1 103.4(3) . .
O21 W1 K1 117.9(3) . .
O4 W1 K1 160.5(2) . .
K2 W1 K1 71.71(7) . .
K3 W1 K1 64.51(8) 2_674 .
O31 W2 O36 102.1(5) . .
O31 W2 O24 100.6(4) . .
O36 W2 O24 97.0(4) . .
O31 W2 O3 100.9(4) . .
O36 W2 O3 94.9(5) . .
O24 W2 O3 152.6(4) . .
O31 W2 O23 91.9(4) . .
O36 W2 O23 165.7(4) . .
O24 W2 O23 82.9(4) . .
O3 W2 O23 79.6(4) . .
O31 W2 O4 170.1(4) . .
O36 W2 O4 85.9(4) . .
O24 W2 O4 72.5(3) . .
O3 W2 O4 83.9(3) . .
O23 W2 O4 80.4(3) . .
O31 W2 K4 39.2(4) . .
O36 W2 K4 68.0(3) . .
O24 W2 K4 86.1(3) . .
O3 W2 K4 121.3(3) . .
O23 W2 K4 126.1(3) . .
O4 W2 K4 144.0(2) . .
O31 W2 K3 92.9(3) . .
O36 W2 K3 40.0(4) . .
O24 W2 K3 136.9(3) . .
O3 W2 K3 58.2(3) . .
O23 W2 K3 137.7(3) . .
O4 W2 K3 96.9(2) . .
K4 W2 K3 79.13(10) . .
O31 W2 K2 39.5(4) . 2_674
O36 W2 K2 141.6(3) . 2_674
O24 W2 K2 93.1(3) . 2_674
O3 W2 K2 92.8(3) . 2_674
O23 W2 K2 52.4(3) . 2_674
O4 W2 K2 132.3(2) . 2_674
K4 W2 K2 75.92(9) . 2_674
K3 W2 K2 121.37(8) . 2_674
O20 W3 O7 105.3(5) . .
O20 W3 O2 102.9(5) . .
O7 W3 O2 96.1(4) . .
O20 W3 O33 100.3(5) . .
O7 W3 O33 91.7(4) . .
O2 W3 O33 152.5(4) . .
O20 W3 O22 92.8(5) . 3_565
O7 W3 O22 161.4(4) . 3_565
O2 W3 O22 83.5(4) . 3_565
O33 W3 O22 80.8(4) . 3_565
O20 W3 O28 161.7(4) . .
O7 W3 O28 91.0(4) . .
O2 W3 O28 83.0(3) . .
O33 W3 O28 70.6(4) . .
O22 W3 O28 70.5(3) 3_565 .
O20 W3 K4 27.1(4) . 2_675
O7 W3 K4 78.3(4) . 2_675
O2 W3 K4 103.8(3) . 2_675
O33 W3 K4 103.5(3) . 2_675
O22 W3 K4 119.9(3) 3_565 2_675
O28 W3 K4 167.8(2) . 2_675
O20 W3 K5B 54.5(4) . .
O7 W3 K5B 109.7(4) . .
O2 W3 K5B 48.5(3) . .
O33 W3 K5B 149.9(3) . .
O22 W3 K5B 84.1(3) 3_565 .
O28 W3 K5B 127.8(3) . .
K4 W3 K5B 62.46(17) 2_675 .
O20 W3 K2 93.3(4) . .
O7 W3 K2 38.9(3) . .
O2 W3 K2 135.0(3) . .
O33 W3 K2 57.0(3) . .
O22 W3 K2 137.8(3) 3_565 .
O28 W3 K2 94.4(2) . .
K4 W3 K2 73.56(9) 2_675 .
K5B W3 K2 131.77(16) . .
O15 W4 O23 103.1(5) . .
O15 W4 O1 101.9(5) . .
O23 W4 O1 88.9(5) . .
O15 W4 O26 100.5(5) . .
O23 W4 O26 156.4(4) . .
O1 W4 O26 85.3(4) . .
O15 W4 O5 102.9(5) . .
O23 W4 O5 91.8(4) . .
O1 W4 O5 154.4(4) . .
O26 W4 O5 83.9(4) . .
O15 W4 O29 171.3(5) . .
O23 W4 O29 84.9(4) . .
O1 W4 O29 81.5(4) . .
O26 W4 O29 71.6(4) . .
O5 W4 O29 73.1(4) . .
O15 W4 K2 53.2(4) . 2_674
O23 W4 K2 49.9(3) . 2_674
O1 W4 K2 98.1(3) . 2_674
O26 W4 K2 153.7(3) . 2_674
O5 W4 K2 101.9(3) . 2_674
O29 W4 K2 134.7(2) . 2_674
O10 W5 O6 102.2(4) . .
O10 W5 O33 99.5(4) . .
O6 W5 O33 91.2(4) . .
O10 W5 O13 101.1(4) . 3_565
O6 W5 O13 156.5(4) . 3_565
O33 W5 O13 87.1(4) . 3_565
O10 W5 O8 101.9(4) . .
O6 W5 O8 86.4(4) . .
O33 W5 O8 158.5(4) . .
O13 W5 O8 86.7(4) 3_565 .
O10 W5 O28 171.7(4) . .
O6 W5 O28 81.8(4) . .
O33 W5 O28 73.0(4) . .
O13 W5 O28 75.3(4) 3_565 .
O8 W5 O28 85.5(4) . .
O38 W6 O30 103.6(5) . .
O38 W6 O11 101.3(5) . .
O30 W6 O11 88.7(5) . .
O38 W6 O14 102.3(5) . 3_565
O30 W6 O14 91.3(4) . 3_565
O11 W6 O14 155.7(4) . 3_565
O38 W6 O27 101.9(5) . .
O30 W6 O27 154.5(4) . .
O11 W6 O27 85.7(5) . .
O14 W6 O27 84.0(4) 3_565 .
O39 W7 O21 103.2(5) . .
O39 W7 O8 100.6(5) . .
O21 W7 O8 89.1(4) . .
O39 W7 O5 101.5(5) . .
O21 W7 O5 90.8(4) . .
O8 W7 O5 157.3(4) . .
O39 W7 O12 99.6(5) . .
O21 W7 O12 157.3(4) . .
O8 W7 O12 87.1(4) . .
O5 W7 O12 84.3(5) . .
O39 W7 O29 170.5(4) . .
O21 W7 O29 85.0(4) . .
O8 W7 O29 84.2(4) . .
O5 W7 O29 73.2(4) . .
O12 W7 O29 72.3(4) . .
O39 W7 K4 27.4(4) . 2_674
O21 W7 K4 118.6(3) . 2_674
O8 W7 K4 120.8(3) . 2_674
O5 W7 K4 78.7(3) . 2_674
O12 W7 K4 82.3(3) . 2_674
O29 W7 K4 143.6(2) . 2_674
O39 W7 K3 53.4(4) . 2_674
O21 W7 K3 49.8(3) . 2_674
O8 W7 K3 96.2(3) . 2_674
O5 W7 K3 101.0(3) . 2_674
O12 W7 K3 152.9(3) . 2_674
O29 W7 K3 134.7(2) . 2_674
K4 W7 K3 72.96(9) 2_674 2_674
O9 W8 O3 102.1(4) . .
O9 W8 O25 101.3(5) . .
O3 W8 O25 92.2(4) . .
O9 W8 O1 101.5(5) . .
O3 W8 O1 86.2(4) . .
O25 W8 O1 156.9(4) . .
O9 W8 O11 100.8(5) . .
O3 W8 O11 156.8(4) . .
O25 W8 O11 86.7(5) . .
O1 W8 O11 85.8(4) . .
O9 W8 O19 172.5(4) . .
O3 W8 O19 82.5(3) . .
O25 W8 O19 72.4(4) . .
O1 W8 O19 84.5(4) . .
O11 W8 O19 75.1(4) . .
O32 W9 O22 103.0(5) . .
O32 W9 O14 103.3(5) . .
O22 W9 O14 91.0(4) . .
O32 W9 O13 99.8(5) . .
O22 W9 O13 88.7(5) . .
O14 W9 O13 156.4(4) . .
O32 W9 O16 102.3(4) . 3_465
O22 W9 O16 154.6(4) . 3_465
O14 W9 O16 84.3(4) . 3_465
O13 W9 O16 85.9(4) . 3_465
O32 W9 K1 52.7(4) . .
O22 W9 K1 101.5(3) . .
O14 W9 K1 154.7(3) . .
O13 W9 K1 47.2(3) . .
O16 W9 K1 92.9(3) 3_465 .
O34 W10 O27 101.2(5) . .
O34 W10 O26 101.4(5) . .
O27 W10 O26 89.6(5) . .
O34 W10 O16 102.0(5) . .
O27 W10 O16 85.7(4) . .
O26 W10 O16 156.6(4) . .
O34 W10 O12 101.6(5) . .
O27 W10 O12 157.1(4) . .
O26 W10 O12 87.7(5) . .
O16 W10 O12 87.7(5) . .
O34 W10 O29 172.7(5) . .
O27 W10 O29 83.7(4) . .
O26 W10 O29 73.0(4) . .
O16 W10 O29 83.7(4) . .
O12 W10 O29 73.8(4) . .
O34 W10 K5A 63.8(4) . 1_554
O27 W10 K5A 118.4(4) . 1_554
O26 W10 K5A 44.5(4) . 1_554
O16 W10 K5A 153.1(4) . 1_554
O12 W10 K5A 74.1(4) . 1_554
O29 W10 K5A 109.1(3) . 1_554
O37 W11 O18 104.8(6) . .
O37 W11 O2 102.3(4) . .
O18 W11 O2 95.3(4) . .
O37 W11 O25 101.6(5) . .
O18 W11 O25 91.9(5) . .
O2 W11 O25 152.3(4) . .
O37 W11 O30 93.2(5) . .
O18 W11 O30 161.7(5) . .
O2 W11 O30 84.2(4) . .
O25 W11 O30 80.7(4) . .
O37 W11 O19 163.0(5) . .
O18 W11 O19 90.8(4) . .
O2 W11 O19 82.7(3) . .
O25 W11 O19 70.4(4) . .
O30 W11 O19 70.9(3) . .
O37 W11 K5B 54.6(4) . .
O18 W11 K5B 108.9(4) . .
O2 W11 K5B 47.8(3) . .
O25 W11 K5B 151.2(3) . .
O30 W11 K5B 84.4(3) . .
O19 W11 K5B 126.9(3) . .
O37 W11 K3 91.9(4) . .
O18 W11 K3 37.9(4) . .
O2 W11 K3 133.2(3) . .
O25 W11 K3 59.3(3) . .
O30 W11 K3 139.9(3) . .
O19 W11 K3 96.5(2) . .
K5B W11 K3 129.38(17) . .
O37 W11 K1 26.6(4) . 2_675
O18 W11 K1 81.4(4) . 2_675
O2 W11 K1 117.6(3) . 2_675
O25 W11 K1 89.9(3) . 2_675
O30 W11 K1 115.1(3) . 2_675
O19 W11 K1 158.7(2) . 2_675
K5B W11 K1 74.30(17) . 2_675
K3 W11 K1 65.46(8) . 2_675
O17 Ag1 O7 79.0(3) . .
O17 Ag1 O36 78.4(3) . .
O7 Ag1 O36 125.0(3) . .
O17 Ag1 O18 124.9(3) . .
O7 Ag1 O18 75.5(3) . .
O36 Ag1 O18 77.9(4) . .
O17 Ag1 O24 135.4(3) . 2_675
O7 Ag1 O24 86.3(3) . 2_675
O36 Ag1 O24 141.2(3) . 2_675
O18 Ag1 O24 90.6(3) . 2_675
O17 Ag1 K3 127.7(2) . .
O7 Ag1 K3 124.9(3) . .
O36 Ag1 K3 49.5(3) . .
O18 Ag1 K3 49.5(2) . .
O24 Ag1 K3 95.2(2) 2_675 .
O17 Ag1 K2 48.1(2) . .
O7 Ag1 K2 50.5(2) . .
O36 Ag1 K2 126.3(3) . .
O18 Ag1 K2 125.7(2) . .
O24 Ag1 K2 90.6(2) 2_675 .
K3 Ag1 K2 172.45(10) . .
O4 P1 O29 110.4(5) . .
O4 P1 O19 110.3(5) . .
O29 P1 O19 108.2(6) . .
O4 P1 O28 110.1(5) . .
O29 P1 O28 109.5(5) . .
O19 P1 O28 108.3(5) . .
O37 K1 O35 85.6(4) 2_674 .
O37 K1 O50 87.9(8) 2_674 .
O35 K1 O50 154.8(7) . .
O37 K1 O15 115.5(4) 2_674 2_675
O35 K1 O15 88.5(3) . 2_675
O50 K1 O15 72.4(6) . 2_675
O37 K1 O13 131.2(4) 2_674 .
O35 K1 O13 117.7(3) . .
O50 K1 O13 84.6(8) . .
O15 K1 O13 107.8(4) 2_675 .
O37 K1 O41 78.2(4) 2_674 2_674
O35 K1 O41 78.7(4) . 2_674
O50 K1 O41 123.7(6) . 2_674
O15 K1 O41 160.7(5) 2_675 2_674
O13 K1 O41 66.9(3) . 2_674
O37 K1 O32 150.1(3) 2_674 .
O35 K1 O32 68.4(3) . .
O50 K1 O32 121.9(8) . .
O15 K1 O32 79.5(3) 2_675 .
O13 K1 O32 57.3(3) . .
O41 K1 O32 82.4(4) 2_674 .
O37 K1 W9 149.7(3) 2_674 .
O35 K1 W9 91.3(2) . .
O50 K1 W9 106.2(8) . .
O15 K1 W9 94.5(3) 2_675 .
O13 K1 W9 30.1(2) . .
O41 K1 W9 71.7(3) 2_674 .
O32 K1 W9 27.26(19) . .
O37 K1 K5A 50.2(3) 2_674 2_674
O35 K1 K5A 103.8(3) . 2_674
O50 K1 K5A 54.6(8) . 2_674
O15 K1 K5A 69.6(3) 2_675 2_674
O13 K1 K5A 138.5(3) . 2_674
O41 K1 K5A 127.2(4) 2_674 2_674
O32 K1 K5A 148.5(3) . 2_674
W9 K1 K5A 157.5(2) . 2_674
O37 K1 W1 93.4(3) 2_674 .
O35 K1 W1 16.8(2) . .
O50 K1 W1 140.8(6) . .
O15 K1 W1 71.7(2) 2_675 .
O13 K1 W1 121.4(2) . .
O41 K1 W1 94.8(4) 2_674 .
O32 K1 W1 65.7(2) . .
W9 K1 W1 91.93(7) . .
K5A K1 W1 97.8(2) 2_674 .
O37 K1 W11 16.8(2) 2_674 2_674
O35 K1 W11 71.4(2) . 2_674
O50 K1 W11 104.6(8) . 2_674
O15 K1 W11 122.4(3) 2_675 2_674
O13 K1 W11 129.6(2) . 2_674
O41 K1 W11 67.2(3) 2_674 2_674
O32 K1 W11 133.3(2) . 2_674
W9 K1 W11 137.59(9) . 2_674
K5A K1 W11 64.3(2) 2_674 2_674
W1 K1 W11 81.86(6) . 2_674
O37 K1 K3 71.3(3) 2_674 2_674
O35 K1 K3 39.8(2) . 2_674
O50 K1 K3 155.3(6) . 2_674
O15 K1 K3 128.3(3) 2_675 2_674
O13 K1 K3 98.8(2) . 2_674
O41 K1 K3 40.3(3) 2_674 2_674
O32 K1 K3 79.1(2) . 2_674
W9 K1 K3 87.08(8) . 2_674
K5A K1 K3 115.2(2) 2_674 2_674
W1 K1 K3 56.53(7) . 2_674
W11 K1 K3 54.61(7) 2_674 2_674
O17 K2 O44 134.4(6) . .
O17 K2 O7 67.2(3) . .
O44 K2 O7 140.3(5) . .
O17 K2 O31 112.0(3) . 2_675
O44 K2 O31 72.3(5) . 2_675
O7 K2 O31 68.2(3) . 2_675
O17 K2 O48 140.6(6) . .
O44 K2 O48 77.1(7) . .
O7 K2 O48 105.3(5) . .
O31 K2 O48 99.0(5) 2_675 .
O17 K2 O32 89.4(3) . .
O44 K2 O32 81.6(5) . .
O7 K2 O32 137.3(3) . .
O31 K2 O32 153.5(3) 2_675 .
O48 K2 O32 70.3(5) . .
O17 K2 O6 55.4(3) . .
O44 K2 O6 149.8(4) . .
O7 K2 O6 68.1(3) . .
O31 K2 O6 135.6(3) 2_675 .
O48 K2 O6 85.5(5) . .
O32 K2 O6 69.3(3) . .
O17 K2 O23 70.2(3) . 2_675
O44 K2 O23 78.6(4) . 2_675
O7 K2 O23 81.9(3) . 2_675
O31 K2 O23 55.1(3) 2_675 2_675
O48 K2 O23 149.1(6) . 2_675
O32 K2 O23 124.4(3) . 2_675
O6 K2 O23 124.4(3) . 2_675
O17 K2 O15 58.4(3) . 2_675
O44 K2 O15 76.3(6) . 2_675
O7 K2 O15 116.5(3) . 2_675
O31 K2 O15 103.9(3) 2_675 2_675
O48 K2 O15 137.4(6) . 2_675
O32 K2 O15 73.4(3) . 2_675
O6 K2 O15 101.8(3) . 2_675
O23 K2 O15 51.7(3) 2_675 2_675
O17 K2 O33 93.2(3) . .
O44 K2 O33 132.3(5) . .
O7 K2 O33 50.7(3) . .
O31 K2 O33 95.5(3) 2_675 .
O48 K2 O33 59.0(5) . .
O32 K2 O33 98.9(3) . .
O6 K2 O33 49.4(2) . .
O23 K2 O33 132.2(3) 2_675 .
O15 K2 O33 149.9(3) 2_675 .
O17 K2 Ag1 41.1(2) . .
O44 K2 Ag1 126.4(3) . .
O7 K2 Ag1 41.42(19) . .
O31 K2 Ag1 71.7(2) 2_675 .
O48 K2 Ag1 146.7(5) . .
O32 K2 Ag1 130.3(2) . .
O6 K2 Ag1 80.66(18) . .
O23 K2 Ag1 48.24(19) 2_675 .
O15 K2 Ag1 75.4(2) 2_675 .
O33 K2 Ag1 89.50(18) . .
O17 K2 W1 25.83(19) . .
O44 K2 W1 143.6(5) . .
O7 K2 W1 72.4(2) . .
O31 K2 W1 133.2(2) 2_675 .
O48 K2 W1 115.0(5) . .
O32 K2 W1 72.0(2) . .
O6 K2 W1 31.62(16) . .
O23 K2 W1 95.9(2) 2_675 .
O15 K2 W1 72.5(2) 2_675 .
O33 K2 W1 77.50(17) . .
Ag1 K2 W1 62.19(6) . .
O36 K3 O18 68.5(3) . .
O36 K3 O43 127.4(5) . .
O18 K3 O43 139.3(5) . .
O36 K3 O41 152.1(4) . .
O18 K3 O41 92.5(4) . .
O43 K3 O41 80.3(6) . .
O36 K3 O35 111.1(3) . 2_675
O18 K3 O35 68.1(3) . 2_675
O43 K3 O35 71.2(5) . 2_675
O41 K3 O35 77.8(4) . 2_675
O36 K3 O45 86.8(5) . .
O18 K3 O45 139.0(6) . .
O43 K3 O45 81.7(7) . .
O41 K3 O45 96.0(6) . .
O35 K3 O45 152.8(6) 2_675 .
O36 K3 O21 70.4(3) . 2_675
O18 K3 O21 83.1(3) . 2_675
O43 K3 O21 71.8(4) . 2_675
O41 K3 O21 129.3(4) . 2_675
O35 K3 O21 53.7(3) 2_675 2_675
O45 K3 O21 119.8(6) . 2_675
O36 K3 O3 53.6(3) . .
O18 K3 O3 68.1(3) . .
O43 K3 O3 152.7(5) . .
O41 K3 O3 101.2(4) . .
O35 K3 O3 136.0(3) 2_675 .
O45 K3 O3 71.0(6) . .
O21 K3 O3 122.8(3) 2_675 .
O36 K3 O25 92.3(3) . .
O18 K3 O25 50.6(3) . .
O43 K3 O25 140.2(5) . .
O41 K3 O25 59.9(4) . .
O35 K3 O25 98.6(3) 2_675 .
O45 K3 O25 101.0(6) . .
O21 K3 O25 133.5(3) 2_675 .
O3 K3 O25 49.0(2) . .
O36 K3 O39 57.5(3) . 2_675
O18 K3 O39 116.4(3) . 2_675
O43 K3 O39 70.3(5) . 2_675
O41 K3 O39 148.9(4) . 2_675
O35 K3 O39 101.3(3) 2_675 2_675
O45 K3 O39 70.5(6) . 2_675
O21 K3 O39 50.1(3) 2_675 2_675
O3 K3 O39 100.4(2) . 2_675
O25 K3 O39 148.3(3) . 2_675
O36 K3 Ag1 42.8(2) . .
O18 K3 Ag1 43.1(2) . .
O43 K3 Ag1 118.6(4) . .
O41 K3 Ag1 131.7(3) . .
O35 K3 Ag1 69.1(2) 2_675 .
O45 K3 Ag1 128.9(5) . .
O21 K3 Ag1 47.00(18) 2_675 .
O3 K3 Ag1 81.10(17) . .
O25 K3 Ag1 90.81(19) . .
O39 K3 Ag1 73.8(2) 2_675 .
O36 K3 W2 24.3(2) . .
O18 K3 W2 72.3(2) . .
O43 K3 W2 139.5(5) . .
O41 K3 W2 131.9(4) . .
O35 K3 W2 131.1(2) 2_675 .
O45 K3 W2 72.4(5) . .
O21 K3 W2 94.7(2) 2_675 .
O3 K3 W2 30.76(15) . .
O25 K3 W2 76.39(18) . .
O39 K3 W2 71.9(2) 2_675 .
Ag1 K3 W2 62.46(6) . .
O20 K4 O39 154.0(4) 2_674 2_675
O20 K4 O31 98.8(4) 2_674 .
O39 K4 O31 106.7(4) 2_675 .
O20 K4 O42 81.0(4) 2_674 .
O39 K4 O42 92.1(4) 2_675 .
O31 K4 O42 93.0(4) . .
O20 K4 O51A 70.5(6) 2_674 2_674
O39 K4 O51A 83.4(6) 2_675 2_674
O31 K4 O51A 164.0(8) . 2_674
O42 K4 O51A 73.9(8) . 2_674
O20 K4 O36 137.5(4) 2_674 .
O39 K4 O36 60.3(3) 2_675 .
O31 K4 O36 53.5(3) . .
O42 K4 O36 70.7(4) . .
O51A K4 O36 127.0(5) 2_674 .
O20 K4 W2 113.3(3) 2_674 .
O39 K4 W2 88.5(3) 2_675 .
O31 K4 W2 26.4(2) . .
O42 K4 W2 74.5(3) . .
O51A K4 W2 147.0(7) 2_674 .
O36 K4 W2 29.30(17) . .
O20 K4 W3 19.6(3) 2_674 2_674
O39 K4 W3 164.7(3) 2_675 2_674
O31 K4 W3 80.9(3) . 2_674
O42 K4 W3 74.0(3) . 2_674
O51A K4 W3 86.5(6) 2_674 2_674
O36 K4 W3 118.8(2) . 2_674
W2 K4 W3 93.73(11) . 2_674
O20 K4 W7 139.1(3) 2_674 2_675
O39 K4 W7 19.5(3) 2_675 2_675
O31 K4 W7 114.3(3) . 2_675
O42 K4 W7 74.2(3) . 2_675
O51A K4 W7 71.6(4) 2_674 2_675
O36 K4 W7 61.68(18) . 2_675
W2 K4 W7 90.87(10) . 2_675
W3 K4 W7 145.25(16) 2_674 2_675
O20 K4 K2 70.1(3) 2_674 2_674
O39 K4 K2 135.9(3) 2_675 2_674
O31 K4 K2 31.6(2) . 2_674
O42 K4 K2 101.0(3) . 2_674
O51A K4 K2 140.6(5) 2_674 2_674
O36 K4 K2 84.7(2) . 2_674
W2 K4 K2 56.01(8) . 2_674
W3 K4 K2 55.30(8) 2_674 2_674
W7 K4 K2 145.94(13) 2_675 2_674
O20 K4 K3 163.4(3) 2_674 .
O39 K4 K3 42.7(3) 2_675 .
O31 K4 K3 64.8(3) . .
O42 K4 K3 101.8(3) . .
O51A K4 K3 126.1(5) 2_674 .
O36 K4 K3 34.60(19) . .
W2 K4 K3 53.05(8) . .
W3 K4 K3 145.39(13) 2_674 .
W7 K4 K3 56.24(8) 2_675 .
K2 K4 K3 93.32(11) 2_674 .
O20 K4 K5A 69.2(4) 2_674 2_674
O39 K4 K5A 92.0(3) 2_675 2_674
O31 K4 K5A 123.0(3) . 2_674
O42 K4 K5A 31.5(4) . 2_674
O51A K4 K5A 42.8(8) 2_674 2_674
O36 K4 K5A 97.8(3) . 2_674
W2 K4 K5A 106.0(2) . 2_674
W3 K4 K5A 72.89(19) 2_674 2_674
W7 K4 K5A 72.73(19) 2_675 2_674
K2 K4 K5A 120.4(2) 2_674 2_674
K3 K4 K5A 121.2(2) . 2_674
O51B K4A O39 62.9(6) 2_674 2_675
O51B K4A O31 110.1(7) 2_674 .
O39 K4A O31 86.5(4) 2_675 .
O51B K4A O20 57.5(6) 2_674 2_674
O39 K4A O20 107.3(5) 2_675 2_674
O31 K4A O20 78.7(4) . 2_674
O51B K4A O45 140.1(8) 2_674 .
O39 K4A O45 77.4(5) 2_675 .
O31 K4A O45 69.1(6) . .
O20 K4A O45 147.2(7) 2_674 .
O51B K4A O9 54.0(5) 2_674 3_475
O39 K4A O9 103.6(4) 2_675 3_475
O31 K4A O9 149.9(5) . 3_475
O20 K4A O9 71.2(3) 2_674 3_475
O45 K4A O9 140.5(7) . 3_475
O51B K4A K2 122.2(6) 2_674 2_674
O39 K4A K2 122.8(4) 2_675 2_674
O31 K4A K2 36.4(2) . 2_674
O20 K4A K2 68.2(3) 2_674 2_674
O45 K4A K2 81.9(6) . 2_674
O9 K4A K2 124.9(3) 3_475 2_674
O51B K4A K3 106.7(6) 2_674 .
O39 K4A K3 44.5(3) 2_675 .
O31 K4A K3 63.2(3) . .
O20 K4A K3 130.9(4) 2_674 .
O45 K4A K3 35.3(4) . .
O9 K4A K3 141.5(3) 3_475 .
K2 K4A K3 93.57(19) 2_674 .
O42 K5A O37 75.0(5) 2_675 .
O42 K5A O26 85.5(5) 2_675 1_556
O37 K5A O26 130.5(6) . 1_556
O42 K5A O50 114.3(7) 2_675 2_675
O37 K5A O50 75.7(6) . 2_675
O26 K5A O50 71.9(6) 1_556 2_675
O42 K5A O51A 68.4(7) 2_675 .
O37 K5A O51A 126.0(8) . .
O26 K5A O51A 85.0(6) 1_556 .
O50 K5A O51A 156.1(8) 2_675 .
O42 K5A O47 100.6(6) 2_675 .
O37 K5A O47 77.2(5) . .
O26 K5A O47 152.0(7) 1_556 .
O50 K5A O47 127.5(8) 2_675 .
O51A K5A O47 72.3(7) . .
O42 K5A K1 74.4(5) 2_675 2_675
O37 K5A K1 44.3(3) . 2_675
O26 K5A K1 86.9(4) 1_556 2_675
O50 K5A K1 44.6(5) 2_675 2_675
O51A K5A K1 142.4(7) . 2_675
O47 K5A K1 121.1(5) . 2_675
O42 K5A W10 92.7(5) 2_675 1_556
O37 K5A W10 156.5(5) . 1_556
O26 K5A W10 26.6(2) 1_556 1_556
O50 K5A W10 92.0(6) 2_675 1_556
O51A K5A W10 64.1(5) . 1_556
O47 K5A W10 125.4(5) . 1_556
K1 K5A W10 113.5(4) 2_675 1_556
O42 K5A K4 29.4(4) 2_675 2_675
O37 K5A K4 95.3(4) . 2_675
O26 K5A K4 87.9(4) 1_556 2_675
O50 K5A K4 141.6(6) 2_675 2_675
O51A K5A K4 39.4(6) . 2_675
O47 K5A K4 84.8(5) . 2_675
K1 K5A K4 103.7(3) 2_675 2_675
W10 K5A K4 81.8(3) 1_556 2_675
O47 K5B O42 150.2(7) . 2_675
O47 K5B O2 69.0(5) . .
O42 K5B O2 81.5(4) 2_675 .
O47 K5B O51B 116.5(9) . .
O42 K5B O51B 69.0(7) 2_675 .
O2 K5B O51B 109.5(6) . .
O47 K5B O20 90.4(6) . .
O42 K5B O20 69.2(5) 2_675 .
O2 K5B O20 56.7(3) . .
O51B K5B O20 53.1(6) . .
O47 K5B O37 91.2(6) . .
O42 K5B O37 75.1(5) 2_675 .
O2 K5B O37 56.4(3) . .
O51B K5B O37 143.3(6) . .
O20 K5B O37 106.8(4) . .
O47 K5B W3 78.0(5) . .
O42 K5B W3 74.2(4) 2_675 .
O2 K5B W3 29.8(2) . .
O51B K5B W3 80.0(5) . .
O20 K5B W3 26.96(19) . .
O37 K5B W3 83.1(3) . .
O47 K5B W11 78.2(5) . .
O42 K5B W11 78.0(4) 2_675 .
O2 K5B W11 29.5(2) . .
O51B K5B W11 132.0(6) . .
O20 K5B W11 83.3(3) . .
O37 K5B W11 26.9(2) . .
W3 K5B W11 57.62(14) . .
O47 K5B K1 118.8(6) . 2_675
O42 K5B K1 59.2(5) 2_675 2_675
O2 K5B K1 83.2(3) . 2_675
O51B K5B K1 124.0(6) . 2_675
O20 K5B K1 118.2(3) . 2_675
O37 K5B K1 31.6(2) . 2_675
W3 K5B K1 103.4(2) . 2_675
W11 K5B K1 55.94(14) . 2_675
W4 O1 W8 148.3(6) . .
W3 O2 W11 144.2(5) . .
W3 O2 K5B 101.7(4) . .
W11 O2 K5B 102.7(4) . .
W8 O3 W2 156.5(5) . .
W8 O3 K3 108.1(4) . .
W2 O3 K3 91.0(3) . .
P1 O4 W2 129.2(5) . .
P1 O4 W1 128.2(5) . .
W2 O4 W1 91.5(3) . .
W7 O5 W4 124.6(5) . .
W5 O6 W1 155.2(5) . .
W5 O6 K2 109.5(4) . .
W1 O6 K2 92.0(3) . .
W3 O7 Ag1 153.1(6) . .
W3 O7 K2 118.4(4) . .
Ag1 O7 K2 88.1(3) . .
W7 O8 W5 148.3(5) . .
W8 O9 K4A 141.7(6) . 3_575
W6 O11 W8 125.7(5) . .
W10 O12 W7 124.3(5) . .
W9 O13 W5 125.6(5) . 3_465
W9 O13 K1 102.7(4) . .
W5 O13 K1 131.3(4) 3_465 .
W9 O14 W6 152.4(5) . 3_465
W4 O15 K1 157.0(6) . 2_674
W4 O15 K2 101.4(4) . 2_674
K1 O15 K2 100.0(3) 2_674 2_674
W10 O16 W9 151.1(6) . 3_565
W1 O17 Ag1 133.0(5) . .
W1 O17 K2 111.7(4) . .
Ag1 O17 K2 90.8(3) . .
W11 O18 Ag1 153.2(6) . .
W11 O18 K3 119.1(5) . .
Ag1 O18 K3 87.4(3) . .
P1 O19 W8 125.9(5) . .
P1 O19 W11 126.0(5) . .
W8 O19 W11 90.6(3) . .
W3 O20 K4 133.3(6) . 2_675
W3 O20 K4A 137.8(6) . 2_675
W3 O20 K5B 98.5(5) . .
K4 O20 K5B 90.2(4) 2_675 .
K4A O20 K5B 114.7(4) 2_675 .
W7 O21 W1 150.2(5) . .
W7 O21 K3 104.7(4) . 2_674
W1 O21 K3 94.7(3) . 2_674
W9 O22 W3 127.6(5) . 3_465
W4 O23 W2 151.0(5) . .
W4 O23 K2 103.8(4) . 2_674
W2 O23 K2 95.4(3) . 2_674
W2 O24 W1 120.9(4) . .
W2 O24 Ag1 111.3(4) . 2_674
W1 O24 Ag1 106.7(4) . 2_674
W8 O25 W11 126.4(5) . .
W8 O25 K3 103.9(4) . .
W11 O25 K3 90.6(4) . .
W10 O26 W4 125.5(5) . .
W10 O26 K5A 108.9(5) . 1_554
W4 O26 K5A 113.9(5) . 1_554
W10 O27 W6 152.4(6) . .
P1 O28 W5 126.4(5) . .
P1 O28 W3 126.1(5) . .
W5 O28 W3 91.1(3) . .
P1 O29 W10 129.9(5) . .
P1 O29 W4 124.1(5) . .
W10 O29 W4 89.8(3) . .
P1 O29 W7 122.8(5) . .
W10 O29 W7 89.5(3) . .
W4 O29 W7 88.9(3) . .
W6 O30 W11 127.1(5) . .
W2 O31 K4 114.4(5) . .
W2 O31 K2 117.6(5) . 2_674
K4 O31 K2 121.4(4) . 2_674
W2 O31 K4A 135.3(5) . .
K2 O31 K4A 107.1(4) 2_674 .
W9 O32 K2 134.9(5) . .
W9 O32 K1 100.0(5) . .
K2 O32 K1 102.3(3) . .
W5 O33 W3 125.3(5) . .
W5 O33 K2 101.8(4) . .
W3 O33 K2 93.1(3) . .
W1 O35 K1 136.5(5) . .
W1 O35 K3 120.4(5) . 2_674
K1 O35 K3 103.0(3) . 2_674
W2 O36 Ag1 132.9(5) . .
W2 O36 K3 115.7(5) . .
Ag1 O36 K3 87.8(3) . .
W2 O36 K4 82.7(4) . .
Ag1 O36 K4 134.5(4) . .
K3 O36 K4 101.7(3) . .
W11 O37 K1 136.5(6) . 2_675
W11 O37 K5A 127.7(6) . .
K1 O37 K5A 85.5(4) 2_675 .
W11 O37 K5B 98.5(5) . .
K1 O37 K5B 110.7(4) 2_675 .
W7 O39 K4 133.1(6) . 2_674
W7 O39 K4A 158.4(6) . 2_674
W7 O39 K3 102.0(4) . 2_674
K4 O39 K3 108.3(4) 2_674 2_674
K4A O39 K3 99.1(4) 2_674 2_674
K3 O41 K1 97.7(5) . 2_675
K5B O42 K4 94.4(6) 2_674 .
K4 O42 K5A 119.1(6) . 2_674
K3 O45 K4A 108.6(8) . .
K1 O50 K5A 80.8(8) . 2_674
K4 O51A K5A 97.8(10) 2_675 .
K4A O51B K5B 126.0(9) 2_675 .

loop_
_geom_bond_atom_site_label_1
_geom_bond_atom_site_label_2
_geom_bond_distance
_geom_bond_site_symmetry_2
W1 O35 1.716(9) .
W1 O17 1.755(9) .
W1 O24 1.951(9) .
W1 O6 1.964(9) .
W1 O21 2.113(9) .
W1 O4 2.356(9) .
W2 O31 1.725(10) .
W2 O36 1.742(10) .
W2 O24 1.924(8) .
W2 O3 1.948(8) .
W2 O23 2.107(10) .
W2 O4 2.349(9) .
W3 O20 1.721(9) .
W3 O7 1.731(9) .
W3 O2 1.905(9) .
W3 O33 1.972(10) .
W3 O22 2.107(10) 3_565
W3 O28 2.430(9) .
W4 O15 1.738(10) .
W4 O23 1.816(9) .
W4 O1 1.912(10) .
W4 O26 1.948(9) .
W4 O5 1.952(10) .
W4 O29 2.448(10) .
W5 O10 1.734(10) .
W5 O6 1.876(9) .
W5 O33 1.894(10) .
W5 O13 1.927(9) 3_565
W5 O8 1.927(10) .
W5 O28 2.378(10) .
W6 O38 1.710(10) .
W6 O30 1.832(10) .
W6 O11 1.913(10) .
W6 O14 1.912(10) 3_565
W6 O27 1.952(10) .
W7 O39 1.731(10) .
W7 O21 1.812(9) .
W7 O8 1.894(10) .
W7 O5 1.929(10) .
W7 O12 1.953(10) .
W7 O29 2.458(10) .
W8 O9 1.728(10) .
W8 O3 1.873(8) .
W8 O25 1.908(10) .
W8 O1 1.916(10) .
W8 O11 1.930(10) .
W8 O19 2.378(9) .
W9 O32 1.735(10) .
W9 O22 1.820(10) .
W9 O14 1.907(10) .
W9 O13 1.915(10) .
W9 O16 1.937(10) 3_465
W10 O34 1.737(10) .
W10 O27 1.875(10) .
W10 O26 1.912(10) .
W10 O16 1.923(10) .
W10 O12 1.928(11) .
W10 O29 2.414(9) .
W11 O37 1.730(10) .
W11 O18 1.731(10) .
W11 O2 1.911(9) .
W11 O25 1.936(10) .
W11 O30 2.101(11) .
W11 O19 2.446(10) .
Ag1 O17 2.402(10) .
Ag1 O7 2.418(9) .
Ag1 O36 2.426(9) .
Ag1 O18 2.440(11) .
Ag1 O24 2.545(9) 2_675
P1 O4 1.528(9) .
P1 O29 1.536(10) .
P1 O19 1.547(9) .
P1 O28 1.566(10) .
K1 O37 2.674(11) 2_674
K1 O35 2.678(10) .
K1 O50 2.72(2) .
K1 O15 2.736(10) 2_675
K1 O13 2.806(10) .
K1 O41 2.915(15) 2_674
K1 O32 3.014(11) .
K2 O17 2.721(10) .
K2 O44 2.748(17) .
K2 O7 2.819(11) .
K2 O31 2.827(11) 2_675
K2 O48 2.83(2) .
K2 O32 2.895(11) .
K2 O6 3.118(10) .
K2 O23 3.133(10) 2_675
K2 O15 3.252(12) 2_675
K2 O33 3.315(11) .
K3 O36 2.715(11) .
K3 O18 2.717(10) .
K3 O43 2.770(18) .
K3 O41 2.816(16) .
K3 O35 2.835(11) 2_675
K3 O45 2.87(2) .
K3 O21 3.213(10) 2_675
K3 O3 3.238(10) .
K3 O25 3.327(12) .
K3 O39 3.341(12) 2_675
K4 O20 2.342(11) 2_674
K4 O39 2.394(11) 2_675
K4 O31 2.450(12) .
K4 O42 2.67(2) .
K4 O51A 3.05(3) 2_674
K4 O36 3.302(11) .
K4A O51B 2.71(3) 2_674
K4A O39 2.833(15) 2_675
K4A O31 2.839(15) .
K4A O20 2.896(15) 2_674
K4A O45 2.93(3) .
K4A O9 3.269(15) 3_475
K5A O42 2.85(2) 2_675
K5A O37 2.939(17) .
K5A O26 2.992(17) 1_556
K5A O50 3.15(4) 2_675
K5A O51A 3.26(4) .
K5A O47 3.30(3) .
K5B O47 2.28(3) .
K5B O42 2.622(17) 2_675
K5B O2 2.872(13) .
K5B O51B 2.95(3) .
K5B O20 3.090(16) .
K5B O37 3.119(15) .
O9 K4A 3.269(15) 3_575
O13 W5 1.927(9) 3_465
O14 W6 1.912(9) 3_465
O15 K1 2.736(10) 2_674
O15 K2 3.252(12) 2_674
O16 W9 1.937(10) 3_565
O20 K4 2.342(11) 2_675
O20 K4A 2.896(15) 2_675
O21 K3 3.213(10) 2_674
O22 W3 2.107(10) 3_465
O23 K2 3.133(10) 2_674
O24 Ag1 2.546(9) 2_674
O26 K5A 2.992(17) 1_554
O31 K2 2.827(11) 2_674
O35 K3 2.835(11) 2_674
O37 K1 2.674(11) 2_675
O39 K4 2.394(11) 2_674
O39 K4A 2.833(15) 2_674
O39 K3 3.341(12) 2_674
O41 K1 2.915(15) 2_675
O42 K5B 2.622(17) 2_674
O42 K5A 2.85(2) 2_674
O50 K5A 3.15(4) 2_674
O51A K4 3.05(3) 2_675
O51B K4A 2.71(3) 2_675
